data_7116093
loop_
_publ_author_name
'Natalia Curado'
'Celia Maya'
'Joaquin Lopez-Serrano'
'Amor Rodriguez'

_publ_section_title
;
 Boryl-assisted hydrogenolysis of a nickel-methyl bond
;
_journal_name_full Chem.Commun.
_journal_page_first 15718
_journal_paper_doi 10.1039/C4cc07616H
_journal_volume 50
_journal_year 2014
_chemical_formula_sum 'C24 H44 B Br N2 Ni P2'
_chemical_formula_weight 571.98
_chemical_name_systematic
; 
 ? 
;
_space_group_IT_number 61
_symmetry_cell_setting orthorhombic
_symmetry_space_group_name_Hall '-P 2ac 2ab'
_symmetry_space_group_name_H-M 'P b c a'
_atom_sites_solution_hydrogens geom
_atom_sites_solution_primary direct
_atom_sites_solution_secondary difmap
_audit_creation_method SHELXL-97
_cell_angle_alpha 90.00
_cell_angle_beta 90.00
_cell_angle_gamma 90.00
_cell_formula_units_Z 8
_cell_length_a 11.7353(3)
_cell_length_b 14.3656(4)
_cell_length_c 32.1047(9)
_cell_measurement_reflns_used 8703
_cell_measurement_temperature 100(2)
_cell_measurement_theta_max 32.45
_cell_measurement_theta_min 2.33
_cell_volume 5412.4(3)
_computing_cell_refinement 'Bruker SAINT'
_computing_data_collection 'Bruker APEX2'
_computing_data_reduction 'Bruker SAINT'
_computing_molecular_graphics 'Bruker SHELXTL'
_computing_publication_material 'Bruker SHELXTL'
_computing_structure_refinement 'SHELXL-97 (Sheldrick, 2008)'
_computing_structure_solution 'SHELXS-97 (Sheldrick, 2008)'
_diffrn_ambient_temperature 100(2)
_diffrn_measured_fraction_theta_full 0.999
_diffrn_measured_fraction_theta_max 0.999
_diffrn_measurement_device_type 'Bruker APEX-II CCD'
_diffrn_measurement_method '\f and \w scans'
_diffrn_radiation_monochromator graphite
_diffrn_radiation_source 'fine-focus sealed tube'
_diffrn_radiation_type MoK\a
_diffrn_radiation_wavelength 0.71073
_diffrn_reflns_av_R_equivalents 0.0718
_diffrn_reflns_av_sigmaI/netI 0.0495
_diffrn_reflns_limit_h_max 17
_diffrn_reflns_limit_h_min -17
_diffrn_reflns_limit_k_max 21
_diffrn_reflns_limit_k_min -20
_diffrn_reflns_limit_l_max 44
_diffrn_reflns_limit_l_min -49
_diffrn_reflns_number 54490
_diffrn_reflns_theta_full 32.86
_diffrn_reflns_theta_max 32.86
_diffrn_reflns_theta_min 2.15
_exptl_absorpt_coefficient_mu 2.326
_exptl_absorpt_correction_T_max 0.7465
_exptl_absorpt_correction_T_min 0.5872
_exptl_absorpt_correction_type multi-scan
_exptl_absorpt_process_details
;
 SADABS, Bruker (2006). APEX 2. Version 2.1. Bruker Analytical
 X-ray Solutions, Madison, Wisconsin, USA.
;
_exptl_crystal_colour orange
_exptl_crystal_density_diffrn 1.404
_exptl_crystal_density_method 'not measured'
_exptl_crystal_description prism
_exptl_crystal_F_000 2400
_exptl_crystal_recrystallization_method 'Re-crystallisation from solvent: '
_exptl_crystal_size_max 0.36
_exptl_crystal_size_mid 0.33
_exptl_crystal_size_min 0.16
_refine_diff_density_max 1.506
_refine_diff_density_min -0.888
_refine_diff_density_rms 0.117
_refine_ls_extinction_method none
_refine_ls_goodness_of_fit_ref 1.055
_refine_ls_hydrogen_treatment constr
_refine_ls_matrix_type full
_refine_ls_number_parameters 292
_refine_ls_number_reflns 10054
_refine_ls_number_restraints 0
_refine_ls_restrained_S_all 1.055
_refine_ls_R_factor_all 0.0661
_refine_ls_R_factor_gt 0.0438
_refine_ls_shift/su_max 0.002
_refine_ls_shift/su_mean 0.000
_refine_ls_structure_factor_coef Fsqd
_refine_ls_weighting_details 'calc w=1/[\s^2^(Fo^2^)+(0.0469P)^2^+2.3089P] where P=(Fo^2^+2Fc^2^)/3'
_refine_ls_weighting_scheme calc
_refine_ls_wR_factor_gt 0.0920
_refine_ls_wR_factor_ref 0.0996
_reflns_number_gt 7677
_reflns_number_total 10054
_reflns_threshold_expression >2sigma(I)
_cod_data_source_file c4cc07616h2.cif
_cod_data_source_block aro0213a
_cod_original_sg_symbol_H-M Pbca
_cod_database_code 7116093

loop_
_symmetry_equiv_pos_as_xyz
'x, y, z'
'-x+1/2, -y, z+1/2'
'-x, y+1/2, -z+1/2'
'x+1/2, -y+1/2, -z'
'-x, -y, -z'
'x-1/2, y, -z-1/2'
'x, -y-1/2, z-1/2'
'-x-1/2, y-1/2, z'

loop_
_atom_site_label
_atom_site_type_symbol
_atom_site_fract_x
_atom_site_fract_y
_atom_site_fract_z
_atom_site_U_iso_or_equiv
_atom_site_adp_type
_atom_site_occupancy
_atom_site_symmetry_multiplicity
_atom_site_calc_flag
_atom_site_refinement_flags
Ni1 Ni 0.98715(2) 0.566811(17) 0.148577(8) 0.00917(6) Uani 1 1 d .
Br1 Br 0.980519(18) 0.453323(14) 0.202102(6) 0.01391(5) Uani 1 1 d .
P1 P 1.12249(4) 0.50741(4) 0.108908(16) 0.01024(10) Uani 1 1 d .
P2 P 0.84008(4) 0.65588(3) 0.165358(16) 0.00938(9) Uani 1 1 d .
N1 N 1.08200(15) 0.66753(13) 0.07444(5) 0.0146(3) Uani 1 1 d .
N2 N 0.91655(15) 0.73113(12) 0.09720(5) 0.0130(3) Uani 1 1 d .
B1 B 0.99672(19) 0.65908(17) 0.10623(7) 0.0132(4) Uani 1 1 d .
C1 C 1.25837(18) 0.46452(16) 0.13260(7) 0.0167(4) Uani 1 1 d .
C2 C 1.2833(2) 0.5324(2) 0.16818(7) 0.0251(5) Uani 1 1 d .
H2A H 1.2213 0.5298 0.1886 0.038 Uiso 1 1 calc R
H2B H 1.2894 0.5957 0.1571 0.038 Uiso 1 1 calc R
H2C H 1.3551 0.5151 0.1817 0.038 Uiso 1 1 calc R
C3 C 1.2441(2) 0.36624(17) 0.15094(8) 0.0244(5) Uani 1 1 d .
H3A H 1.3085 0.3524 0.1694 0.037 Uiso 1 1 calc R
H3B H 1.2417 0.3206 0.1283 0.037 Uiso 1 1 calc R
H3C H 1.1729 0.3632 0.1669 0.037 Uiso 1 1 calc R
C4 C 1.36028(18) 0.46404(18) 0.10242(7) 0.0215(5) Uani 1 1 d .
H4A H 1.3781 0.5280 0.0941 0.032 Uiso 1 1 calc R
H4B H 1.3410 0.4273 0.0777 0.032 Uiso 1 1 calc R
H4C H 1.4266 0.4365 0.1163 0.032 Uiso 1 1 calc R
C5 C 1.05614(18) 0.41825(15) 0.07336(6) 0.0148(4) Uani 1 1 d .
C6 C 1.0027(2) 0.33885(17) 0.09848(7) 0.0218(5) Uani 1 1 d .
H6A H 0.9547 0.3648 0.1206 0.033 Uiso 1 1 calc R
H6B H 1.0632 0.3009 0.1109 0.033 Uiso 1 1 calc R
H6C H 0.9562 0.3001 0.0800 0.033 Uiso 1 1 calc R
C7 C 1.1394(2) 0.37711(17) 0.04145(7) 0.0205(4) Uani 1 1 d .
H7A H 1.1966 0.3394 0.0559 0.031 Uiso 1 1 calc R
H7B H 1.1773 0.4277 0.0264 0.031 Uiso 1 1 calc R
H7C H 1.0975 0.3380 0.0217 0.031 Uiso 1 1 calc R
C8 C 0.9577(2) 0.46846(18) 0.05087(7) 0.0209(5) Uani 1 1 d .
H8A H 0.9225 0.4260 0.0307 0.031 Uiso 1 1 calc R
H8B H 0.9874 0.5232 0.0362 0.031 Uiso 1 1 calc R
H8C H 0.9006 0.4881 0.0713 0.031 Uiso 1 1 calc R
C9 C 1.17229(18) 0.59969(15) 0.07206(7) 0.0162(4) Uani 1 1 d .
H9A H 1.2459 0.6265 0.0811 0.019 Uiso 1 1 calc R
H9B H 1.1804 0.5750 0.0434 0.019 Uiso 1 1 calc R
C10 C 1.05220(18) 0.73799(14) 0.04694(6) 0.0134(4) Uani 1 1 d .
C11 C 1.10426(19) 0.77145(15) 0.01124(6) 0.0167(4) Uani 1 1 d .
H11 H 1.1739 0.7455 0.0016 0.020 Uiso 1 1 calc R
C12 C 1.0518(2) 0.84422(16) -0.01011(7) 0.0206(4) Uani 1 1 d .
H12 H 1.0863 0.8681 -0.0346 0.025 Uiso 1 1 calc R
C13 C 0.9501(2) 0.88246(16) 0.00371(7) 0.0210(5) Uani 1 1 d .
H13 H 0.9163 0.9319 -0.0116 0.025 Uiso 1 1 calc R
C14 C 0.89647(19) 0.84966(15) 0.03968(7) 0.0166(4) Uani 1 1 d .
H14 H 0.8268 0.8760 0.0491 0.020 Uiso 1 1 calc R
C15 C 0.94817(18) 0.77757(14) 0.06115(6) 0.0127(4) Uani 1 1 d .
C16 C 0.81304(17) 0.73761(14) 0.12109(6) 0.0128(4) Uani 1 1 d .
H16A H 0.7463 0.7177 0.1045 0.015 Uiso 1 1 calc R
H16B H 0.8004 0.8019 0.1312 0.015 Uiso 1 1 calc R
C17 C 0.86923(17) 0.73606(14) 0.21015(6) 0.0117(4) Uani 1 1 d .
C18 C 0.9080(2) 0.68095(16) 0.24844(7) 0.0188(4) Uani 1 1 d .
H18A H 0.9299 0.7242 0.2706 0.028 Uiso 1 1 calc R
H18B H 0.9734 0.6420 0.2410 0.028 Uiso 1 1 calc R
H18C H 0.8454 0.6413 0.2582 0.028 Uiso 1 1 calc R
C19 C 0.76882(19) 0.79771(15) 0.22222(7) 0.0173(4) Uani 1 1 d .
H19A H 0.7066 0.7589 0.2328 0.026 Uiso 1 1 calc R
H19B H 0.7426 0.8323 0.1977 0.026 Uiso 1 1 calc R
H19C H 0.7927 0.8416 0.2439 0.026 Uiso 1 1 calc R
C20 C 0.97021(19) 0.79731(16) 0.19632(7) 0.0183(4) Uani 1 1 d .
H20A H 0.9472 0.8355 0.1725 0.027 Uiso 1 1 calc R
H20B H 1.0344 0.7575 0.1883 0.027 Uiso 1 1 calc R
H20C H 0.9932 0.8379 0.2194 0.027 Uiso 1 1 calc R
C21 C 0.69949(17) 0.59468(14) 0.17027(7) 0.0130(4) Uani 1 1 d .
C22 C 0.70243(18) 0.51733(16) 0.13728(7) 0.0185(4) Uani 1 1 d .
H22A H 0.6299 0.4835 0.1376 0.028 Uiso 1 1 calc R
H22B H 0.7649 0.4742 0.1435 0.028 Uiso 1 1 calc R
H22C H 0.7144 0.5449 0.1097 0.028 Uiso 1 1 calc R
C23 C 0.68669(19) 0.55111(15) 0.21358(7) 0.0179(4) Uani 1 1 d .
H23A H 0.6785 0.6005 0.2344 0.027 Uiso 1 1 calc R
H23B H 0.7544 0.5138 0.2199 0.027 Uiso 1 1 calc R
H23C H 0.6190 0.5112 0.2141 0.027 Uiso 1 1 calc R
C24 C 0.59636(18) 0.65749(16) 0.16161(7) 0.0180(4) Uani 1 1 d .
H24A H 0.5262 0.6246 0.1693 0.027 Uiso 1 1 calc R
H24B H 0.5942 0.6734 0.1319 0.027 Uiso 1 1 calc R
H24C H 0.6028 0.7146 0.1781 0.027 Uiso 1 1 calc R

loop_
_atom_site_aniso_label
_atom_site_aniso_U_11
_atom_site_aniso_U_22
_atom_site_aniso_U_33
_atom_site_aniso_U_23
_atom_site_aniso_U_13
_atom_site_aniso_U_12
Ni1 0.00884(11) 0.00715(11) 0.01151(11) 0.00118(8) 0.00136(9) 0.00096(9)
Br1 0.01464(10) 0.01142(9) 0.01567(10) 0.00453(7) 0.00142(7) 0.00224(7)
P1 0.0085(2) 0.0102(2) 0.0120(2) -0.00139(18) 0.00051(17) 0.00068(17)
P2 0.0084(2) 0.0076(2) 0.0121(2) 0.00108(17) 0.00119(17) 0.00068(17)
N1 0.0148(8) 0.0127(8) 0.0162(8) 0.0028(6) 0.0037(6) 0.0008(6)
N2 0.0136(8) 0.0116(8) 0.0138(8) 0.0034(6) 0.0027(6) 0.0010(6)
B1 0.0139(10) 0.0113(10) 0.0144(10) 0.0009(8) 0.0024(8) 0.0001(8)
C1 0.0095(9) 0.0239(11) 0.0168(9) -0.0036(8) -0.0023(7) 0.0034(8)
C2 0.0140(10) 0.0400(15) 0.0213(11) -0.0099(10) -0.0019(8) -0.0005(10)
C3 0.0183(11) 0.0259(12) 0.0289(12) 0.0067(10) -0.0014(9) 0.0096(9)
C4 0.0108(9) 0.0301(13) 0.0235(11) -0.0047(9) 0.0011(8) 0.0036(9)
C5 0.0153(9) 0.0137(10) 0.0153(9) -0.0029(7) -0.0005(7) -0.0018(8)
C6 0.0264(12) 0.0174(11) 0.0216(11) -0.0020(8) 0.0017(9) -0.0074(9)
C7 0.0205(11) 0.0210(11) 0.0199(10) -0.0085(9) 0.0027(8) -0.0005(9)
C8 0.0177(10) 0.0285(12) 0.0164(10) -0.0034(9) -0.0032(8) -0.0007(9)
C9 0.0142(10) 0.0152(10) 0.0191(10) 0.0007(8) 0.0053(8) -0.0009(7)
C10 0.0158(9) 0.0110(9) 0.0133(9) -0.0001(7) -0.0008(7) -0.0045(7)
C11 0.0206(10) 0.0148(10) 0.0149(9) -0.0017(8) 0.0013(8) -0.0079(8)
C12 0.0301(12) 0.0177(11) 0.0140(10) 0.0035(8) 0.0010(8) -0.0107(9)
C13 0.0323(12) 0.0162(11) 0.0146(10) 0.0045(8) -0.0054(9) -0.0072(9)
C14 0.0203(10) 0.0126(9) 0.0168(9) 0.0027(8) -0.0036(8) -0.0018(8)
C15 0.0170(9) 0.0098(9) 0.0113(8) 0.0007(7) -0.0005(7) -0.0031(7)
C16 0.0107(8) 0.0128(9) 0.0149(9) 0.0034(7) -0.0001(7) 0.0027(7)
C17 0.0127(9) 0.0093(9) 0.0133(9) -0.0008(7) 0.0001(7) 0.0017(7)
C18 0.0246(11) 0.0158(10) 0.0161(10) 0.0001(8) -0.0045(8) 0.0045(9)
C19 0.0195(10) 0.0142(10) 0.0182(10) -0.0023(8) 0.0018(8) 0.0036(8)
C20 0.0172(10) 0.0149(10) 0.0228(11) -0.0021(8) 0.0005(8) -0.0041(8)
C21 0.0095(8) 0.0095(9) 0.0199(10) 0.0022(7) 0.0017(7) -0.0007(7)
C22 0.0136(10) 0.0153(10) 0.0267(11) -0.0025(8) -0.0001(8) -0.0029(8)
C23 0.0137(9) 0.0153(10) 0.0246(11) 0.0049(8) 0.0056(8) -0.0001(8)
C24 0.0110(9) 0.0163(10) 0.0267(11) 0.0029(8) 0.0011(8) 0.0024(8)

loop_
_atom_type_symbol
_atom_type_description
_atom_type_scat_dispersion_real
_atom_type_scat_dispersion_imag
_atom_type_scat_source
C C 0.0033 0.0016 'International Tables Vol C Tables 4.2.6.8 and 6.1.1.4'
H H 0.0000 0.0000 'International Tables Vol C Tables 4.2.6.8 and 6.1.1.4'
B B 0.0013 0.0007 'International Tables Vol C Tables 4.2.6.8 and 6.1.1.4'
N N 0.0061 0.0033 'International Tables Vol C Tables 4.2.6.8 and 6.1.1.4'
Ni Ni 0.3393 1.1124 'International Tables Vol C Tables 4.2.6.8 and 6.1.1.4'
Br Br -0.2901 2.4595 'International Tables Vol C Tables 4.2.6.8 and 6.1.1.4'
P P 0.1023 0.0942 'International Tables Vol C Tables 4.2.6.8 and 6.1.1.4'

loop_
_geom_angle_atom_site_label_1
_geom_angle_atom_site_label_2
_geom_angle_atom_site_label_3
_geom_angle
B1 Ni1 P1 79.31(7)
B1 Ni1 P2 79.47(7)
P1 Ni1 P2 157.56(2)
B1 Ni1 Br1 178.31(7)
P1 Ni1 Br1 100.137(17)
P2 Ni1 Br1 101.269(17)
C1 P1 C9 102.95(10)
C1 P1 C5 112.00(10)
C9 P1 C5 103.17(10)
C1 P1 Ni1 120.40(7)
C9 P1 Ni1 108.40(7)
C5 P1 Ni1 108.36(7)
C16 P2 C21 102.05(9)
C16 P2 C17 103.19(9)
C21 P2 C17 112.58(9)
C16 P2 Ni1 108.06(7)
C21 P2 Ni1 115.79(7)
C17 P2 Ni1 113.55(6)
C10 N1 B1 109.78(17)
C10 N1 C9 130.12(18)
B1 N1 C9 119.56(17)
C15 N2 B1 109.99(17)
C15 N2 C16 129.76(17)
B1 N2 C16 119.63(17)
N2 B1 N1 104.70(18)
N2 B1 Ni1 127.67(16)
N1 B1 Ni1 127.49(16)
C2 C1 C4 108.93(19)
C2 C1 C3 108.6(2)
C4 C1 C3 108.75(19)
C2 C1 P1 104.88(15)
C4 C1 P1 114.07(15)
C3 C1 P1 111.39(15)
C1 C2 H2A 109.5
C1 C2 H2B 109.5
H2A C2 H2B 109.5
C1 C2 H2C 109.5
H2A C2 H2C 109.5
H2B C2 H2C 109.5
C1 C3 H3A 109.5
C1 C3 H3B 109.5
H3A C3 H3B 109.5
C1 C3 H3C 109.5
H3A C3 H3C 109.5
H3B C3 H3C 109.5
C1 C4 H4A 109.5
C1 C4 H4B 109.5
H4A C4 H4B 109.5
C1 C4 H4C 109.5
H4A C4 H4C 109.5
H4B C4 H4C 109.5
C6 C5 C7 108.99(19)
C6 C5 C8 106.76(18)
C7 C5 C8 110.18(18)
C6 C5 P1 110.89(15)
C7 C5 P1 113.78(15)
C8 C5 P1 105.99(15)
C5 C6 H6A 109.5
C5 C6 H6B 109.5
H6A C6 H6B 109.5
C5 C6 H6C 109.5
H6A C6 H6C 109.5
H6B C6 H6C 109.5
C5 C7 H7A 109.5
C5 C7 H7B 109.5
H7A C7 H7B 109.5
C5 C7 H7C 109.5
H7A C7 H7C 109.5
H7B C7 H7C 109.5
C5 C8 H8A 109.5
C5 C8 H8B 109.5
H8A C8 H8B 109.5
C5 C8 H8C 109.5
H8A C8 H8C 109.5
H8B C8 H8C 109.5
N1 C9 P1 102.47(13)
N1 C9 H9A 111.3
P1 C9 H9A 111.3
N1 C9 H9B 111.3
P1 C9 H9B 111.3
H9A C9 H9B 109.2
C11 C10 N1 131.9(2)
C11 C10 C15 120.4(2)
N1 C10 C15 107.69(17)
C10 C11 C12 118.2(2)
C10 C11 H11 120.9
C12 C11 H11 120.9
C13 C12 C11 121.4(2)
C13 C12 H12 119.3
C11 C12 H12 119.3
C12 C13 C14 121.3(2)
C12 C13 H13 119.4
C14 C13 H13 119.4
C15 C14 C13 117.8(2)
C15 C14 H14 121.1
C13 C14 H14 121.1
N2 C15 C14 131.2(2)
N2 C15 C10 107.77(17)
C14 C15 C10 121.05(19)
N2 C16 P2 102.77(13)
N2 C16 H16A 111.2
P2 C16 H16A 111.2
N2 C16 H16B 111.2
P2 C16 H16B 111.2
H16A C16 H16B 109.1
C19 C17 C18 109.03(17)
C19 C17 C20 109.63(17)
C18 C17 C20 107.35(17)
C19 C17 P2 114.28(14)
C18 C17 P2 110.63(14)
C20 C17 P2 105.67(14)
C17 C18 H18A 109.5
C17 C18 H18B 109.5
H18A C18 H18B 109.5
C17 C18 H18C 109.5
H18A C18 H18C 109.5
H18B C18 H18C 109.5
C17 C19 H19A 109.5
C17 C19 H19B 109.5
H19A C19 H19B 109.5
C17 C19 H19C 109.5
H19A C19 H19C 109.5
H19B C19 H19C 109.5
C17 C20 H20A 109.5
C17 C20 H20B 109.5
H20A C20 H20B 109.5
C17 C20 H20C 109.5
H20A C20 H20C 109.5
H20B C20 H20C 109.5
C24 C21 C23 109.09(17)
C24 C21 C22 108.57(18)
C23 C21 C22 109.42(17)
C24 C21 P2 113.75(14)
C23 C21 P2 110.72(14)
C22 C21 P2 105.15(14)
C21 C22 H22A 109.5
C21 C22 H22B 109.5
H22A C22 H22B 109.5
C21 C22 H22C 109.5
H22A C22 H22C 109.5
H22B C22 H22C 109.5
C21 C23 H23A 109.5
C21 C23 H23B 109.5
H23A C23 H23B 109.5
C21 C23 H23C 109.5
H23A C23 H23C 109.5
H23B C23 H23C 109.5
C21 C24 H24A 109.5
C21 C24 H24B 109.5
H24A C24 H24B 109.5
C21 C24 H24C 109.5
H24A C24 H24C 109.5
H24B C24 H24C 109.5

loop_
_geom_bond_atom_site_label_1
_geom_bond_atom_site_label_2
_geom_bond_distance
Ni1 B1 1.902(2)
Ni1 P1 2.2074(6)
Ni1 P2 2.2150(6)
Ni1 Br1 2.3700(3)
P1 C1 1.871(2)
P1 C9 1.871(2)
P1 C5 1.884(2)
P2 C16 1.871(2)
P2 C21 1.876(2)
P2 C17 1.874(2)
N1 C10 1.388(3)
N1 B1 1.435(3)
N1 C9 1.442(3)
N2 C15 1.386(3)
N2 B1 1.428(3)
N2 C16 1.440(3)
C1 C2 1.530(3)
C1 C4 1.539(3)
C1 C3 1.539(3)
C2 H2A 0.9800
C2 H2B 0.9800
C2 H2C 0.9800
C3 H3A 0.9800
C3 H3B 0.9800
C3 H3C 0.9800
C4 H4A 0.9800
C4 H4B 0.9800
C4 H4C 0.9800
C5 C6 1.531(3)
C5 C7 1.534(3)
C5 C8 1.542(3)
C6 H6A 0.9800
C6 H6B 0.9800
C6 H6C 0.9800
C7 H7A 0.9800
C7 H7B 0.9800
C7 H7C 0.9800
C8 H8A 0.9800
C8 H8B 0.9800
C8 H8C 0.9800
C9 H9A 0.9900
C9 H9B 0.9900
C10 C11 1.385(3)
C10 C15 1.422(3)
C11 C12 1.394(3)
C11 H11 0.9500
C12 C13 1.386(4)
C12 H12 0.9500
C13 C14 1.397(3)
C13 H13 0.9500
C14 C15 1.384(3)
C14 H14 0.9500
C16 H16A 0.9900
C16 H16B 0.9900
C17 C19 1.524(3)
C17 C18 1.531(3)
C17 C20 1.541(3)
C18 H18A 0.9800
C18 H18B 0.9800
C18 H18C 0.9800
C19 H19A 0.9800
C19 H19B 0.9800
C19 H19C 0.9800
C20 H20A 0.9800
C20 H20B 0.9800
C20 H20C 0.9800
C21 C24 1.535(3)
C21 C23 1.532(3)
C21 C22 1.535(3)
C22 H22A 0.9800
C22 H22B 0.9800
C22 H22C 0.9800
C23 H23A 0.9800
C23 H23B 0.9800
C23 H23C 0.9800
C24 H24A 0.9800
C24 H24B 0.9800
C24 H24C 0.9800

loop_
_geom_torsion_atom_site_label_1
_geom_torsion_atom_site_label_2
_geom_torsion_atom_site_label_3
_geom_torsion_atom_site_label_4
_geom_torsion
B1 Ni1 P1 C1 131.67(11)
P2 Ni1 P1 C1 150.93(10)
Br1 Ni1 P1 C1 -46.70(9)
B1 Ni1 P1 C9 13.70(10)
P2 Ni1 P1 C9 32.95(10)
Br1 Ni1 P1 C9 -164.68(8)
B1 Ni1 P1 C5 -97.61(10)
P2 Ni1 P1 C5 -78.36(9)
Br1 Ni1 P1 C5 84.02(7)
B1 Ni1 P2 C16 12.14(10)
P1 Ni1 P2 C16 -7.10(10)
Br1 Ni1 P2 C16 -169.41(7)
B1 Ni1 P2 C21 125.81(10)
P1 Ni1 P2 C21 106.57(9)
Br1 Ni1 P2 C21 -55.74(8)
B1 Ni1 P2 C17 -101.68(10)
P1 Ni1 P2 C17 -120.92(9)
Br1 Ni1 P2 C17 76.78(7)
C15 N2 B1 N1 2.6(2)
C16 N2 B1 N1 174.42(18)
C15 N2 B1 Ni1 -173.38(16)
C16 N2 B1 Ni1 -1.6(3)
C10 N1 B1 N2 -2.4(2)
C9 N1 B1 N2 -174.81(18)
C10 N1 B1 Ni1 173.64(16)
C9 N1 B1 Ni1 1.2(3)
P1 Ni1 B1 N2 164.7(2)
P2 Ni1 B1 N2 -7.94(19)
Br1 Ni1 B1 N2 -124(2)
P1 Ni1 B1 N1 -10.43(19)
P2 Ni1 B1 N1 176.9(2)
Br1 Ni1 B1 N1 61(3)
C9 P1 C1 C2 84.13(17)
C5 P1 C1 C2 -165.69(15)
Ni1 P1 C1 C2 -36.57(18)
C9 P1 C1 C4 -34.97(19)
C5 P1 C1 C4 75.21(19)
Ni1 P1 C1 C4 -155.67(14)
C9 P1 C1 C3 -158.55(16)
C5 P1 C1 C3 -48.36(18)
Ni1 P1 C1 C3 80.75(16)
C1 P1 C5 C6 73.63(18)
C9 P1 C5 C6 -176.32(16)
Ni1 P1 C5 C6 -61.53(16)
C1 P1 C5 C7 -49.65(19)
C9 P1 C5 C7 60.40(18)
Ni1 P1 C5 C7 175.19(14)
C1 P1 C5 C8 -170.87(14)
C9 P1 C5 C8 -60.82(16)
Ni1 P1 C5 C8 53.96(15)
C10 N1 C9 P1 -159.94(18)
B1 N1 C9 P1 10.7(2)
C1 P1 C9 N1 -144.95(14)
C5 P1 C9 N1 98.40(15)
Ni1 P1 C9 N1 -16.36(15)
B1 N1 C10 C11 -178.6(2)
C9 N1 C10 C11 -7.2(4)
B1 N1 C10 C15 1.3(2)
C9 N1 C10 C15 172.7(2)
N1 C10 C11 C12 179.7(2)
C15 C10 C11 C12 -0.2(3)
C10 C11 C12 C13 -0.1(3)
C11 C12 C13 C14 0.2(4)
C12 C13 C14 C15 0.0(3)
B1 N2 C15 C14 178.0(2)
C16 N2 C15 C14 7.3(4)
B1 N2 C15 C10 -1.9(2)
C16 N2 C15 C10 -172.6(2)
C13 C14 C15 N2 179.8(2)
C13 C14 C15 C10 -0.3(3)
C11 C10 C15 N2 -179.73(18)
N1 C10 C15 N2 0.4(2)
C11 C10 C15 C14 0.3(3)
N1 C10 C15 C14 -179.55(19)
C15 N2 C16 P2 -178.34(18)
B1 N2 C16 P2 11.7(2)
C21 P2 C16 N2 -138.14(14)
C17 P2 C16 N2 104.91(14)
Ni1 P2 C16 N2 -15.62(15)
C16 P2 C17 C19 63.46(16)
C21 P2 C17 C19 -45.79(18)
Ni1 P2 C17 C19 -179.84(13)
C16 P2 C17 C18 -173.04(15)
C21 P2 C17 C18 77.71(16)
Ni1 P2 C17 C18 -56.33(16)
C16 P2 C17 C20 -57.16(15)
C21 P2 C17 C20 -166.41(13)
Ni1 P2 C17 C20 59.55(14)
C16 P2 C21 C24 -35.98(17)
C17 P2 C21 C24 73.98(17)
Ni1 P2 C21 C24 -153.06(13)
C16 P2 C21 C23 -159.25(15)
C17 P2 C21 C23 -49.29(17)
Ni1 P2 C21 C23 83.67(15)
C16 P2 C21 C22 82.67(15)
C17 P2 C21 C22 -167.36(13)
Ni1 P2 C21 C22 -34.41(15)
